data_1563814
loop_
_publ_author_name
'Sun, Jiawei'
'Gu, Wei'
'Yang, He'
'Tang, Wenjun'

_publ_section_title
;
 Enantioselective Total Synthesis of Parnafungin A1 and
 10a-epi-Hirtusneanine
;
_journal_name_full 'Chemical Science'
_journal_paper_doi 10.1039/D1SC02919C
_journal_year 2021
_chemical_absolute_configuration ad
_chemical_formula_sum 'C24 H34 O7 Si'
_chemical_formula_weight 462.60
_space_group_crystal_system monoclinic
_space_group_IT_number 4
_space_group_name_Hall 'P 2yb'
_space_group_name_H-M_alt 'P 1 21 1'
_atom_sites_solution_hydrogens mixed
_audit_creation_method SHELXL-2013
_audit_update_record
;
2020-09-01 deposited with the CCDC.	2021-06-30 downloaded from the CCDC.
;
_cell_angle_alpha 90
_cell_angle_beta 110.458(2)
_cell_angle_gamma 90
_cell_formula_units_Z 2
_cell_length_a 6.3380(3)
_cell_length_b 27.3588(13)
_cell_length_c 7.5392(4)
_cell_measurement_reflns_used 9918
_cell_measurement_temperature 293(2)
_cell_measurement_theta_max 54.904
_cell_measurement_theta_min 5.767
_cell_volume 1224.84(11)
_computing_cell_refinement 'Bruker SAINT'
_computing_data_collection 'Bruker APEX2'
_computing_data_reduction 'Bruker SAINT'
_computing_molecular_graphics 'Bruker SHELXTL'
_computing_publication_material 'Bruker SHELXTL'
_computing_structure_refinement 'SHELXL-2013 (Sheldrick, 2013)'
_computing_structure_solution 'SHELXS-97 (Sheldrick 2008)'
_diffrn_ambient_temperature 293(2)
_diffrn_measured_fraction_theta_full 0.996
_diffrn_measured_fraction_theta_max 0.997
_diffrn_measurement_device_type 'Bruker APEX-II CCD'
_diffrn_measurement_method '\f and \w scans'
_diffrn_radiation_type MoK\a
_diffrn_radiation_wavelength 0.71073
_diffrn_reflns_av_R_equivalents 0.0486
_diffrn_reflns_av_unetI/netI 0.0406
_diffrn_reflns_Laue_measured_fraction_full 0.996
_diffrn_reflns_Laue_measured_fraction_max 0.997
_diffrn_reflns_limit_h_max 8
_diffrn_reflns_limit_h_min -8
_diffrn_reflns_limit_k_max 35
_diffrn_reflns_limit_k_min -35
_diffrn_reflns_limit_l_max 9
_diffrn_reflns_limit_l_min -9
_diffrn_reflns_number 22029
_diffrn_reflns_point_group_measured_fraction_full 0.996
_diffrn_reflns_point_group_measured_fraction_max 0.996
_diffrn_reflns_theta_full 25.242
_diffrn_reflns_theta_max 27.474
_diffrn_reflns_theta_min 2.978
_exptl_absorpt_coefficient_mu 0.136
_exptl_absorpt_correction_T_max 0.7456
_exptl_absorpt_correction_T_min 0.6012
_exptl_absorpt_correction_type multi-scan
_exptl_absorpt_process_details sadabs
_exptl_crystal_colour yellow
_exptl_crystal_density_diffrn 1.254
_exptl_crystal_description prismatic
_exptl_crystal_F_000 496
_exptl_crystal_size_max 0.170
_exptl_crystal_size_mid 0.120
_exptl_crystal_size_min 0.080
_refine_diff_density_max 0.163
_refine_diff_density_min -0.171
_refine_diff_density_rms 0.030
_refine_ls_abs_structure_details
; 
 Flack x determined using 2144 quotients [(I+)-(I-)]/[(I+)+(I-)] 
 (Parsons and Flack (2004), Acta Cryst. A60, s61). 
;
_refine_ls_abs_structure_Flack -0.13(6)
_refine_ls_extinction_method none
_refine_ls_goodness_of_fit_ref 1.020
_refine_ls_hydrogen_treatment mixed
_refine_ls_matrix_type full
_refine_ls_number_parameters 315
_refine_ls_number_reflns 5595
_refine_ls_number_restraints 7
_refine_ls_restrained_S_all 1.027
_refine_ls_R_factor_all 0.0453
_refine_ls_R_factor_gt 0.0374
_refine_ls_shift/su_max 0.000
_refine_ls_shift/su_mean 0.000
_refine_ls_structure_factor_coef Fsqd
_refine_ls_weighting_details 'w=1/[\s^2^(Fo^2^)+(0.0406P)^2^+0.1449P] where P=(Fo^2^+2Fc^2^)/3'
_refine_ls_weighting_scheme calc
_refine_ls_wR_factor_gt 0.0862
_refine_ls_wR_factor_ref 0.0915
_reflns_Friedel_coverage 0.958
_reflns_Friedel_fraction_full 0.997
_reflns_Friedel_fraction_max 0.996
_reflns_number_gt 4952
_reflns_number_total 5595
_reflns_threshold_expression 'I > 2\s(I)'
_cod_data_source_file d1sc02919c2.cif
_cod_data_source_block mo_d8v19601_0m
_cod_original_sg_symbol_H-M 'P 21'
_cod_database_code 1563814
_shelx_space_group_comment
; 
The symmetry employed for this shelxl refinement is uniquely defined 
by the following loop, which should always be used as a source of 
symmetry information in preference to the above space-group names. 
They are only intended as comments. 
;
_shelx_estimated_absorpt_t_min 0.977
_shelx_estimated_absorpt_t_max 0.989
_shelxl_version_number 2013-4

loop_
_space_group_symop_operation_xyz
'x, y, z'
'-x, y+1/2, -z'

loop_
_atom_site_label
_atom_site_type_symbol
_atom_site_fract_x
_atom_site_fract_y
_atom_site_fract_z
_atom_site_U_iso_or_equiv
_atom_site_adp_type
_atom_site_occupancy
_atom_site_site_symmetry_order
_atom_site_calc_flag
_atom_site_refinement_flags_posn
_atom_site_refinement_flags_adp
_atom_site_refinement_flags_occupancy
_atom_site_disorder_assembly
_atom_site_disorder_group
Si1 Si 1.10279(13) 0.64519(3) 0.65629(11) 0.0495(2) Uani 1 1 d . . . . .
O1 O -0.3495(3) 0.32064(6) 0.2147(2) 0.0385(4) Uani 1 1 d . . . . .
O2 O -0.5132(3) 0.37171(7) -0.0457(2) 0.0382(4) Uani 1 1 d . . . . .
O3 O 0.2909(3) 0.38328(7) 0.5533(2) 0.0390(4) Uani 1 1 d . . . . .
H3 H 0.3515 0.3795 0.6679 0.058 Uiso 1 1 calc R U . . .
O4 O 0.2122(3) 0.46379(6) 0.5995(2) 0.0380(4) Uani 1 1 d . . . . .
O5 O 0.0780(3) 0.44952(8) 0.0334(2) 0.0487(5) Uani 1 1 d . . . . .
O6 O 0.4421(4) 0.49898(8) 0.0684(3) 0.0527(5) Uani 1 1 d . . . . .
H6 H 0.3295 0.4827 0.0136 0.079 Uiso 1 1 calc R U . . .
O7 O 0.9774(10) 0.5907(2) 0.5882(9) 0.0557(14) Uani 0.6 1 d . U P A 1
O7' O 0.8994(16) 0.6058(3) 0.6000(16) 0.069(2) Uani 0.4 1 d . U P A 2
C1 C -0.5124(4) 0.32341(9) 0.0282(4) 0.0387(6) Uani 1 1 d . . . . .
C2 C -0.2955(4) 0.39408(10) 0.0011(3) 0.0368(5) Uani 1 1 d . . . . .
H2A H -0.3117 0.4266 -0.0530 0.044 Uiso 1 1 calc R U . . .
H2B H -0.2029 0.3750 -0.0518 0.044 Uiso 1 1 calc R U . . .
C3 C -0.1831(4) 0.39715(9) 0.2132(3) 0.0310(5) Uani 1 1 d . . . . .
C4 C -0.3059(4) 0.36675(9) 0.3119(3) 0.0333(5) Uani 1 1 d . . . . .
H4 H -0.4488 0.3825 0.3004 0.040 Uiso 1 1 calc R U . . .
C5 C -0.1723(4) 0.35707(10) 0.5189(3) 0.0382(6) Uani 1 1 d . . . . .
H5A H -0.0631 0.3314 0.5299 0.046 Uiso 1 1 calc R U . . .
H5B H -0.2727 0.3464 0.5833 0.046 Uiso 1 1 calc R U . . .
C6 C -0.0515(4) 0.40391(10) 0.6101(3) 0.0369(5) Uani 1 1 d . . . . .
H6A H -0.1600 0.4301 0.5937 0.044 Uiso 1 1 calc R U . . .
H6B H 0.0255 0.3988 0.7447 0.044 Uiso 1 1 calc R U . . .
C7 C 0.1162(4) 0.41764(9) 0.5179(3) 0.0315(5) Uani 1 1 d . . . . .
C8 C 0.0076(4) 0.42135(9) 0.3039(3) 0.0304(5) Uani 1 1 d . . . . .
C9 C 0.1314(4) 0.45027(9) 0.2078(3) 0.0343(5) Uani 1 1 d . . . . .
C10 C 0.3199(4) 0.47875(9) 0.3277(4) 0.0342(5) Uani 1 1 d . . . . .
C11 C 0.3588(4) 0.48406(9) 0.5222(3) 0.0346(5) Uani 1 1 d . . . . .
C12 C 0.5373(4) 0.51088(9) 0.6385(4) 0.0380(5) Uani 1 1 d . . . . .
H12 H 0.5595 0.5141 0.7665 0.046 Uiso 1 1 calc R U . . .
C13 C 0.6840(4) 0.53307(9) 0.5632(4) 0.0390(6) Uani 1 1 d . . . . .
C14 C 0.6515(5) 0.52870(10) 0.3715(4) 0.0420(6) Uani 1 1 d . . . . .
H14 H 0.7512 0.5435 0.3222 0.050 Uiso 1 1 calc R U . . .
C15 C 0.4702(4) 0.50228(10) 0.2548(3) 0.0384(5) Uani 1 1 d . . . . .
C16 C 0.8849(6) 0.56124(12) 0.6917(5) 0.0514(7) Uani 1 1 d . . . . .
C17 C -0.7463(5) 0.31520(13) 0.0337(5) 0.0546(8) Uani 1 1 d . . . . .
H17A H -0.7516 0.2841 0.0913 0.082 Uiso 1 1 calc R U . . .
H17B H -0.8539 0.3156 -0.0929 0.082 Uiso 1 1 calc R U . . .
H17C H -0.7815 0.3407 0.1063 0.082 Uiso 1 1 calc R U . . .
C18 C -0.4450(6) 0.28580(11) -0.0880(5) 0.0563(8) Uani 1 1 d . . . . .
H18A H -0.2948 0.2925 -0.0844 0.084 Uiso 1 1 calc R U . . .
H18B H -0.5471 0.2871 -0.2166 0.084 Uiso 1 1 calc R U . . .
H18C H -0.4500 0.2538 -0.0370 0.084 Uiso 1 1 calc R U . . .
C19 C 1.3796(7) 0.62941(16) 0.8329(6) 0.0778(11) Uani 1 1 d . . . . .
H19A H 1.3590 0.6154 0.9424 0.117 Uiso 1 1 calc R U . . .
H19B H 1.4698 0.6584 0.8690 0.117 Uiso 1 1 calc R U . . .
H19C H 1.4540 0.6062 0.7792 0.117 Uiso 1 1 calc R U . . .
C20 C 0.9605(8) 0.6902(2) 0.7592(7) 0.1005(16) Uani 1 1 d . . . . .
H20A H 0.8106 0.6959 0.6723 0.151 Uiso 1 1 calc R U . . .
H20B H 1.0434 0.7203 0.7828 0.151 Uiso 1 1 calc R U . . .
H20C H 0.9536 0.6777 0.8761 0.151 Uiso 1 1 calc R U . . .
C21 C 1.1216(7) 0.66844(12) 0.4293(5) 0.0625(9) Uani 1 1 d . . . . .
C22 C 1.2314(12) 0.6304(2) 0.3430(8) 0.122(2) Uani 1 1 d . . . . .
H22A H 1.3805 0.6236 0.4293 0.183 Uiso 1 1 calc R U . . .
H22B H 1.2397 0.6427 0.2263 0.183 Uiso 1 1 calc R U . . .
H22C H 1.1435 0.6010 0.3187 0.183 Uiso 1 1 calc R U . . .
C23 C 0.8885(9) 0.6795(3) 0.2913(8) 0.122(2) Uani 1 1 d . . . . .
H23A H 0.7988 0.6504 0.2677 0.183 Uiso 1 1 calc R U . . .
H23B H 0.8991 0.6912 0.1746 0.183 Uiso 1 1 calc R U . . .
H23C H 0.8195 0.7041 0.3438 0.183 Uiso 1 1 calc R U . . .
C24 C 1.2665(11) 0.7147(2) 0.4694(10) 0.134(2) Uani 1 1 d . . . . .
H24A H 1.1927 0.7400 0.5140 0.202 Uiso 1 1 calc R U . . .
H24B H 1.2872 0.7253 0.3551 0.202 Uiso 1 1 calc R U . . .
H24C H 1.4104 0.7079 0.5640 0.202 Uiso 1 1 calc R U . . .
H16A H 1.018(7) 0.5370(16) 0.758(6) 0.080(12) Uiso 1 1 d . . . . .
H16B H 0.840(7) 0.5756(15) 0.780(6) 0.080(13) Uiso 1 1 d . . . . .

loop_
_atom_site_aniso_label
_atom_site_aniso_U_11
_atom_site_aniso_U_22
_atom_site_aniso_U_33
_atom_site_aniso_U_23
_atom_site_aniso_U_13
_atom_site_aniso_U_12
Si1 0.0479(4) 0.0508(4) 0.0462(4) -0.0056(4) 0.0119(3) -0.0182(4)
O1 0.0402(9) 0.0370(9) 0.0296(8) 0.0004(7) 0.0014(7) -0.0042(7)
O2 0.0304(9) 0.0447(10) 0.0303(9) 0.0045(7) -0.0009(7) -0.0042(7)
O3 0.0361(9) 0.0483(10) 0.0275(8) 0.0026(7) 0.0048(7) 0.0031(8)
O4 0.0450(10) 0.0440(9) 0.0277(8) -0.0081(7) 0.0162(8) -0.0132(8)
O5 0.0530(11) 0.0673(12) 0.0249(9) -0.0021(8) 0.0124(8) -0.0205(9)
O6 0.0621(13) 0.0676(13) 0.0319(10) -0.0057(9) 0.0208(9) -0.0237(11)
O7 0.064(4) 0.055(4) 0.052(2) -0.014(2) 0.025(2) -0.029(3)
O7' 0.068(5) 0.053(5) 0.067(4) 0.006(4) -0.001(4) -0.028(4)
C1 0.0349(12) 0.0415(13) 0.0321(12) 0.0005(10) 0.0022(10) -0.0057(10)
C2 0.0318(11) 0.0469(14) 0.0248(11) 0.0010(10) 0.0011(9) -0.0071(10)
C3 0.0306(11) 0.0361(12) 0.0240(11) 0.0017(9) 0.0068(9) 0.0025(9)
C4 0.0323(11) 0.0367(12) 0.0281(11) -0.0002(10) 0.0069(9) -0.0032(10)
C5 0.0400(13) 0.0467(14) 0.0257(12) 0.0015(10) 0.0087(10) -0.0085(11)
C6 0.0395(13) 0.0464(14) 0.0245(11) -0.0031(10) 0.0110(10) -0.0053(10)
C7 0.0330(11) 0.0361(12) 0.0223(11) -0.0027(9) 0.0058(9) -0.0046(10)
C8 0.0317(11) 0.0349(12) 0.0231(11) -0.0014(9) 0.0078(9) -0.0009(9)
C9 0.0367(12) 0.0384(13) 0.0263(11) -0.0024(10) 0.0092(10) -0.0020(10)
C10 0.0386(12) 0.0354(12) 0.0284(12) -0.0020(9) 0.0114(10) -0.0044(10)
C11 0.0383(12) 0.0349(12) 0.0300(12) -0.0017(10) 0.0113(10) -0.0028(10)
C12 0.0441(13) 0.0387(13) 0.0293(12) -0.0042(10) 0.0105(10) -0.0055(11)
C13 0.0397(13) 0.0357(13) 0.0363(13) -0.0013(10) 0.0067(11) -0.0064(10)
C14 0.0450(14) 0.0433(14) 0.0393(14) -0.0021(11) 0.0166(12) -0.0129(12)
C15 0.0442(13) 0.0416(13) 0.0303(12) -0.0007(10) 0.0142(11) -0.0049(11)
C16 0.0528(17) 0.0524(17) 0.0431(16) -0.0040(13) 0.0094(14) -0.0204(14)
C17 0.0379(14) 0.0649(19) 0.0537(17) 0.0073(15) 0.0067(13) -0.0118(13)
C18 0.066(2) 0.0526(18) 0.0433(17) -0.0096(13) 0.0109(15) -0.0064(15)
C19 0.072(2) 0.084(3) 0.064(2) -0.0072(19) 0.0070(19) -0.002(2)
C20 0.077(3) 0.143(4) 0.088(3) -0.025(3) 0.036(3) 0.016(3)
C21 0.071(2) 0.0563(19) 0.067(2) 0.0148(16) 0.0327(18) 0.0067(16)
C22 0.179(6) 0.121(5) 0.102(4) 0.022(3) 0.094(4) 0.050(4)
C23 0.101(4) 0.186(6) 0.078(3) 0.057(4) 0.029(3) 0.042(4)
C24 0.163(6) 0.089(4) 0.173(6) 0.038(4) 0.085(5) -0.034(4)

loop_
_atom_type_symbol
_atom_type_description
_atom_type_scat_dispersion_real
_atom_type_scat_dispersion_imag
_atom_type_scat_source
C C 0.0033 0.0016 'International Tables Vol C Tables 4.2.6.8 and 6.1.1.4'
H H 0.0000 0.0000 'International Tables Vol C Tables 4.2.6.8 and 6.1.1.4'
O O 0.0106 0.0060 'International Tables Vol C Tables 4.2.6.8 and 6.1.1.4'
Si Si 0.0817 0.0704 'International Tables Vol C Tables 4.2.6.8 and 6.1.1.4'

loop_
_geom_angle_atom_site_label_1
_geom_angle_atom_site_label_2
_geom_angle_atom_site_label_3
_geom_angle
_geom_angle_site_symmetry_1
_geom_angle_site_symmetry_3
_geom_angle_publ_flag
O7' Si1 C19 120.2(4) . . ?
O7 Si1 C19 104.0(3) . . ?
O7' Si1 C20 95.3(4) . . ?
O7 Si1 C20 118.0(3) . . ?
C19 Si1 C20 109.5(2) . . ?
O7' Si1 C21 106.6(4) . . ?
O7 Si1 C21 101.3(3) . . ?
C19 Si1 C21 113.07(19) . . ?
C20 Si1 C21 110.7(2) . . ?
C1 O1 C4 113.60(19) . . ?
C1 O2 C2 115.14(18) . . ?
C7 O3 H3 109.5 . . ?
C11 O4 C7 114.78(18) . . ?
C15 O6 H6 109.5 . . ?
C16 O7 Si1 126.2(4) . . ?
C16 O7' Si1 128.7(7) . . ?
O1 C1 O2 109.58(19) . . ?
O1 C1 C18 106.4(2) . . ?
O2 C1 C18 111.5(2) . . ?
O1 C1 C17 110.1(2) . . ?
O2 C1 C17 106.1(2) . . ?
C18 C1 C17 113.2(3) . . ?
O2 C2 C3 109.98(19) . . ?
O2 C2 H2A 109.7 . . ?
C3 C2 H2A 109.7 . . ?
O2 C2 H2B 109.7 . . ?
C3 C2 H2B 109.7 . . ?
H2A C2 H2B 108.2 . . ?
C8 C3 C4 123.5(2) . . ?
C8 C3 C2 125.3(2) . . ?
C4 C3 C2 111.11(19) . . ?
O1 C4 C3 105.9(2) . . ?
O1 C4 C5 108.1(2) . . ?
C3 C4 C5 114.0(2) . . ?
O1 C4 H4 109.6 . . ?
C3 C4 H4 109.6 . . ?
C5 C4 H4 109.6 . . ?
C4 C5 C6 109.2(2) . . ?
C4 C5 H5A 109.8 . . ?
C6 C5 H5A 109.8 . . ?
C4 C5 H5B 109.8 . . ?
C6 C5 H5B 109.8 . . ?
H5A C5 H5B 108.3 . . ?
C7 C6 C5 109.0(2) . . ?
C7 C6 H6A 109.9 . . ?
C5 C6 H6A 109.9 . . ?
C7 C6 H6B 109.9 . . ?
C5 C6 H6B 109.9 . . ?
H6A C6 H6B 108.3 . . ?
O3 C7 O4 108.52(18) . . ?
O3 C7 C6 112.4(2) . . ?
O4 C7 C6 106.35(19) . . ?
O3 C7 C8 106.33(19) . . ?
O4 C7 C8 111.18(19) . . ?
C6 C7 C8 112.04(19) . . ?
C3 C8 C9 123.8(2) . . ?
C3 C8 C7 120.2(2) . . ?
C9 C8 C7 115.91(19) . . ?
O5 C9 C10 122.1(2) . . ?
O5 C9 C8 121.3(2) . . ?
C10 C9 C8 116.6(2) . . ?
C11 C10 C15 117.5(2) . . ?
C11 C10 C9 120.8(2) . . ?
C15 C10 C9 121.6(2) . . ?
O4 C11 C12 118.2(2) . . ?
O4 C11 C10 120.1(2) . . ?
C12 C11 C10 121.7(2) . . ?
C11 C12 C13 119.5(2) . . ?
C11 C12 H12 120.3 . . ?
C13 C12 H12 120.3 . . ?
C12 C13 C14 120.7(2) . . ?
C12 C13 C16 119.7(2) . . ?
C14 C13 C16 119.6(2) . . ?
C15 C14 C13 119.6(2) . . ?
C15 C14 H14 120.2 . . ?
C13 C14 H14 120.2 . . ?
O6 C15 C14 118.2(2) . . ?
O6 C15 C10 120.8(2) . . ?
C14 C15 C10 121.0(2) . . ?
O7 C16 C13 111.2(4) . . ?
O7' C16 C13 108.0(5) . . ?
O7 C16 H16A 102(2) . . ?
O7' C16 H16A 127(2) . . ?
C13 C16 H16A 110(2) . . ?
O7 C16 H16B 118(3) . . ?
O7' C16 H16B 94(3) . . ?
C13 C16 H16B 107(3) . . ?
H16A C16 H16B 109(4) . . ?
C1 C17 H17A 109.5 . . ?
C1 C17 H17B 109.5 . . ?
H17A C17 H17B 109.5 . . ?
C1 C17 H17C 109.5 . . ?
H17A C17 H17C 109.5 . . ?
H17B C17 H17C 109.5 . . ?
C1 C18 H18A 109.5 . . ?
C1 C18 H18B 109.5 . . ?
H18A C18 H18B 109.5 . . ?
C1 C18 H18C 109.5 . . ?
H18A C18 H18C 109.5 . . ?
H18B C18 H18C 109.5 . . ?
Si1 C19 H19A 109.5 . . ?
Si1 C19 H19B 109.5 . . ?
H19A C19 H19B 109.5 . . ?
Si1 C19 H19C 109.5 . . ?
H19A C19 H19C 109.5 . . ?
H19B C19 H19C 109.5 . . ?
Si1 C20 H20A 109.5 . . ?
Si1 C20 H20B 109.5 . . ?
H20A C20 H20B 109.5 . . ?
Si1 C20 H20C 109.5 . . ?
H20A C20 H20C 109.5 . . ?
H20B C20 H20C 109.5 . . ?
C23 C21 C22 109.1(5) . . ?
C23 C21 C24 110.1(4) . . ?
C22 C21 C24 108.5(4) . . ?
C23 C21 Si1 109.8(3) . . ?
C22 C21 Si1 110.2(3) . . ?
C24 C21 Si1 109.1(3) . . ?
C21 C22 H22A 109.5 . . ?
C21 C22 H22B 109.5 . . ?
H22A C22 H22B 109.5 . . ?
C21 C22 H22C 109.5 . . ?
H22A C22 H22C 109.5 . . ?
H22B C22 H22C 109.5 . . ?
C21 C23 H23A 109.5 . . ?
C21 C23 H23B 109.5 . . ?
H23A C23 H23B 109.5 . . ?
C21 C23 H23C 109.5 . . ?
H23A C23 H23C 109.5 . . ?
H23B C23 H23C 109.5 . . ?
C21 C24 H24A 109.5 . . ?
C21 C24 H24B 109.5 . . ?
H24A C24 H24B 109.5 . . ?
C21 C24 H24C 109.5 . . ?
H24A C24 H24C 109.5 . . ?
H24B C24 H24C 109.5 . . ?

loop_
_geom_bond_atom_site_label_1
_geom_bond_atom_site_label_2
_geom_bond_distance
_geom_bond_site_symmetry_2
_geom_bond_publ_flag
Si1 O7' 1.619(10) . ?
Si1 O7 1.683(6) . ?
Si1 C19 1.845(4) . ?
Si1 C20 1.850(5) . ?
Si1 C21 1.868(4) . ?
O1 C1 1.427(3) . ?
O1 C4 1.436(3) . ?
O2 C1 1.433(3) . ?
O2 C2 1.436(3) . ?
O3 C7 1.405(3) . ?
O3 H3 0.8200 . ?
O4 C11 1.375(3) . ?
O4 C7 1.443(3) . ?
O5 C9 1.238(3) . ?
O6 C15 1.357(3) . ?
O6 H6 0.8200 . ?
O7 C16 1.387(7) . ?
O7' C16 1.420(11) . ?
C1 C18 1.507(4) . ?
C1 C17 1.514(4) . ?
C2 C3 1.508(3) . ?
C2 H2A 0.9700 . ?
C2 H2B 0.9700 . ?
C3 C8 1.338(3) . ?
C3 C4 1.502(3) . ?
C4 C5 1.516(3) . ?
C4 H4 0.9800 . ?
C5 C6 1.527(4) . ?
C5 H5A 0.9700 . ?
C5 H5B 0.9700 . ?
C6 C7 1.507(3) . ?
C6 H6A 0.9700 . ?
C6 H6B 0.9700 . ?
C7 C8 1.520(3) . ?
C8 C9 1.471(3) . ?
C9 C10 1.448(3) . ?
C10 C11 1.407(3) . ?
C10 C15 1.411(3) . ?
C11 C12 1.376(3) . ?
C12 C13 1.387(4) . ?
C12 H12 0.9300 . ?
C13 C14 1.392(4) . ?
C13 C16 1.514(4) . ?
C14 C15 1.382(4) . ?
C14 H14 0.9300 . ?
C16 H16A 1.05(4) . ?
C16 H16B 0.90(4) . ?
C17 H17A 0.9600 . ?
C17 H17B 0.9600 . ?
C17 H17C 0.9600 . ?
C18 H18A 0.9600 . ?
C18 H18B 0.9600 . ?
C18 H18C 0.9600 . ?
C19 H19A 0.9600 . ?
C19 H19B 0.9600 . ?
C19 H19C 0.9600 . ?
C20 H20A 0.9600 . ?
C20 H20B 0.9600 . ?
C20 H20C 0.9600 . ?
C21 C23 1.511(6) . ?
C21 C22 1.518(6) . ?
C21 C24 1.531(6) . ?
C22 H22A 0.9600 . ?
C22 H22B 0.9600 . ?
C22 H22C 0.9600 . ?
C23 H23A 0.9600 . ?
C23 H23B 0.9600 . ?
C23 H23C 0.9600 . ?
C24 H24A 0.9600 . ?
C24 H24B 0.9600 . ?
C24 H24C 0.9600 . ?

loop_
_geom_hbond_atom_site_label_D
_geom_hbond_atom_site_label_H
_geom_hbond_atom_site_label_A
_geom_hbond_distance_DH
_geom_hbond_distance_HA
_geom_hbond_distance_DA
_geom_hbond_angle_DHA
_geom_hbond_site_symmetry_A
C6 H6B O5 0.97 2.50 3.253(3) 134.1 1_556
O6 H6 O5 0.82 1.88 2.608(3) 146.4 .
O3 H3 O2 0.82 2.04 2.856(2) 176.8 1_656
C6 H6B O5 0.97 2.50 3.253(3) 134.1 1_556
O6 H6 O5 0.82 1.88 2.608(3) 146.4 .
O3 H3 O2 0.82 2.04 2.856(2) 176.8 1_656
C6 H6B O5 0.97 2.50 3.253(3) 134.1 1_556
O6 H6 O5 0.82 1.88 2.608(3) 146.4 .
O3 H3 O2 0.82 2.04 2.856(2) 176.8 1_656
O3 H3 O2 0.82 2.04 2.856(2) 176.8 1_656
O6 H6 O5 0.82 1.88 2.608(3) 146.4 .
C6 H6B O5 0.97 2.50 3.253(3) 134.1 1_556
O3 H3 O2 0.82 2.04 2.856(2) 176.8 1_656
O6 H6 O5 0.82 1.88 2.608(3) 146.4 .
C6 H6B O5 0.97 2.50 3.253(3) 134.1 1_556
O3 H3 O2 0.82 2.04 2.856(2) 176.8 1_656
O6 H6 O5 0.82 1.88 2.608(3) 146.4 .
C6 H6B O5 0.97 2.50 3.253(3) 134.1 1_556

loop_
_geom_torsion_atom_site_label_1
_geom_torsion_atom_site_label_2
_geom_torsion_atom_site_label_3
_geom_torsion_atom_site_label_4
_geom_torsion
_geom_torsion_site_symmetry_1
_geom_torsion_site_symmetry_2
_geom_torsion_site_symmetry_3
_geom_torsion_site_symmetry_4
_geom_torsion_publ_flag
O7' Si1 O7 C16 -61.7(13) . . . . ?
C19 Si1 O7 C16 75.0(5) . . . . ?
C20 Si1 O7 C16 -46.4(6) . . . . ?
C21 Si1 O7 C16 -167.5(5) . . . . ?
O7 Si1 O7' C16 62.7(11) . . . . ?
C19 Si1 O7' C16 12.4(11) . . . . ?
C20 Si1 O7' C16 -103.8(8) . . . . ?
C21 Si1 O7' C16 142.7(8) . . . . ?
C4 O1 C1 O2 26.6(3) . . . . ?
C4 O1 C1 C18 147.4(2) . . . . ?
C4 O1 C1 C17 -89.6(3) . . . . ?
C2 O2 C1 O1 38.8(3) . . . . ?
C2 O2 C1 C18 -78.7(3) . . . . ?
C2 O2 C1 C17 157.6(2) . . . . ?
C1 O2 C2 C3 -58.7(3) . . . . ?
O2 C2 C3 C8 -171.1(2) . . . . ?
O2 C2 C3 C4 12.3(3) . . . . ?
C1 O1 C4 C3 -69.7(2) . . . . ?
C1 O1 C4 C5 167.7(2) . . . . ?
C8 C3 C4 O1 -130.7(2) . . . . ?
C2 C3 C4 O1 45.9(3) . . . . ?
C8 C3 C4 C5 -12.0(3) . . . . ?
C2 C3 C4 C5 164.7(2) . . . . ?
O1 C4 C5 C6 159.6(2) . . . . ?
C3 C4 C5 C6 42.1(3) . . . . ?
C4 C5 C6 C7 -63.8(3) . . . . ?
C11 O4 C7 O3 63.3(2) . . . . ?
C11 O4 C7 C6 -175.5(2) . . . . ?
C11 O4 C7 C8 -53.3(3) . . . . ?
C5 C6 C7 O3 -65.5(2) . . . . ?
C5 C6 C7 O4 175.8(2) . . . . ?
C5 C6 C7 C8 54.1(3) . . . . ?
C4 C3 C8 C9 178.6(2) . . . . ?
C2 C3 C8 C9 2.4(4) . . . . ?
C4 C3 C8 C7 2.1(4) . . . . ?
C2 C3 C8 C7 -174.1(2) . . . . ?
O3 C7 C8 C3 99.4(3) . . . . ?
O4 C7 C8 C3 -142.6(2) . . . . ?
C6 C7 C8 C3 -23.8(3) . . . . ?
O3 C7 C8 C9 -77.3(2) . . . . ?
O4 C7 C8 C9 40.6(3) . . . . ?
C6 C7 C8 C9 159.5(2) . . . . ?
C3 C8 C9 O5 -8.1(4) . . . . ?
C7 C8 C9 O5 168.6(2) . . . . ?
C3 C8 C9 C10 173.0(2) . . . . ?
C7 C8 C9 C10 -10.4(3) . . . . ?
O5 C9 C10 C11 171.6(3) . . . . ?
C8 C9 C10 C11 -9.4(3) . . . . ?
O5 C9 C10 C15 -8.1(4) . . . . ?
C8 C9 C10 C15 170.8(2) . . . . ?
C7 O4 C11 C12 -146.9(2) . . . . ?
C7 O4 C11 C10 35.5(3) . . . . ?
C15 C10 C11 O4 177.1(2) . . . . ?
C9 C10 C11 O4 -2.6(4) . . . . ?
C15 C10 C11 C12 -0.4(4) . . . . ?
C9 C10 C11 C12 179.8(2) . . . . ?
O4 C11 C12 C13 -178.0(2) . . . . ?
C10 C11 C12 C13 -0.4(4) . . . . ?
C11 C12 C13 C14 0.4(4) . . . . ?
C11 C12 C13 C16 -178.0(3) . . . . ?
C12 C13 C14 C15 0.5(4) . . . . ?
C16 C13 C14 C15 178.9(3) . . . . ?
C13 C14 C15 O6 179.5(3) . . . . ?
C13 C14 C15 C10 -1.4(4) . . . . ?
C11 C10 C15 O6 -179.6(2) . . . . ?
C9 C10 C15 O6 0.1(4) . . . . ?
C11 C10 C15 C14 1.3(4) . . . . ?
C9 C10 C15 C14 -179.0(3) . . . . ?
Si1 O7 C16 O7' 59.1(11) . . . . ?
Si1 O7 C16 C13 147.5(4) . . . . ?
Si1 O7' C16 O7 -67.2(12) . . . . ?
Si1 O7' C16 C13 -168.8(7) . . . . ?
C12 C13 C16 O7 -164.7(3) . . . . ?
C14 C13 C16 O7 16.9(5) . . . . ?
C12 C13 C16 O7' -135.5(5) . . . . ?
C14 C13 C16 O7' 46.1(6) . . . . ?
O7' Si1 C21 C23 44.7(5) . . . . ?
O7 Si1 C21 C23 68.2(4) . . . . ?
C19 Si1 C21 C23 178.9(4) . . . . ?
C20 Si1 C21 C23 -57.9(4) . . . . ?
O7' Si1 C21 C22 -75.5(5) . . . . ?
O7 Si1 C21 C22 -52.0(4) . . . . ?
C19 Si1 C21 C22 58.7(4) . . . . ?
C20 Si1 C21 C22 -178.1(4) . . . . ?
O7' Si1 C21 C24 165.5(4) . . . . ?
O7 Si1 C21 C24 -171.0(4) . . . . ?
C19 Si1 C21 C24 -60.3(4) . . . . ?
C20 Si1 C21 C24 62.9(4) . . . . ?
